data_1531694
loop_
_publ_author_name
'Kirbyshire, A. L.'
'Greaves, C.'

_publ_section_title
;
 PbBa~2~Y~1-x~Ca~x~Cu~3~O~7+\d~: synthesis, structure and superconductivity
;
_journal_coden_ASTM SUSTEF
_journal_issue 7
_journal_name_full 'Superconductor Science and Technology'
_journal_page_first 1048
_journal_page_last 1053
_journal_paper_doi 10.1088/0953-2048/15/7/310
_journal_volume 15
_journal_year 2002
_chemical_formula_sum 'Ba2 Ca0.2 Cu3 O7 Pb Y0.8'
_chemical_name_systematic 'Pb Ba2 (Y0.8 Ca0.2) Cu3 O7'
_space_group_IT_number 107
_symmetry_space_group_name_Hall 'I 4 -2'
_symmetry_space_group_name_H-M 'I 4 m m'
_cell_angle_alpha 90
_cell_angle_beta 90
_cell_angle_gamma 90
_cell_formula_units_Z 2
_cell_length_a 3.86387
_cell_length_b 3.86387
_cell_length_c 27.9799
_cell_volume 417.726
_cod_data_source_file Kirbyshire_SUSTEF_2002_1757.cif
_cod_data_source_block Ba2Ca0.2Cu3O7Pb1Y0.8
_cod_original_cell_volume 417.7256
_cod_original_formula_sum 'Ba2 Ca0.2 Cu3 O7 Pb1 Y0.8'
_cod_database_code 1531694

loop_
_symmetry_equiv_pos_as_xyz
x,y,z
-y,x,z
-x,-y,z
y,-x,z
-x,y,z
-y,-x,z
x,-y,z
y,x,z
x+1/2,y+1/2,z+1/2
-y+1/2,x+1/2,z+1/2
-x+1/2,-y+1/2,z+1/2
y+1/2,-x+1/2,z+1/2
-x+1/2,y+1/2,z+1/2
-y+1/2,-x+1/2,z+1/2
x+1/2,-y+1/2,z+1/2
y+1/2,x+1/2,z+1/2

loop_
_atom_site_label
_atom_site_type_symbol
_atom_site_fract_x
_atom_site_fract_y
_atom_site_fract_z
_atom_site_occupancy
_atom_site_U_iso_or_equiv
Ca1 Ca+2 0 0 0.4429 0.2 0.0
O3 O-2 0.145 0 0.2169 0.25 0.0
Y1 Y+3 0 0 0.4429 0.8 0.0
Ba2 Ba+2 0 0 0.313 1 0.0
O4 O-2 0.5 0.5 0.2928 1 0.0
O5 O-2 0 0.5 0.3902 1 0.0
Cu3 Cu+1 0.5 0.5 0.3833 1 0.0
O2 O-2 0 0 0.0892 1 0.0
O1 O-2 0 0.5 -0.0065 1 0.0
Ba1 Ba+2 0.5 0.5 0.0703 1 0.0
Pb1 Pb+2 0.5 0.5 0.2154 1 0.0
Cu1 Cu+1 0 0 0 1 0.0
Cu2 Cu+1 0 0 0.1525 1 0.0
